data_2003878
loop_
_publ_author_name
'Buzatu, D. A.'
'Nolan, S. P.'
'Stevens, E. D.'

_publ_section_title
;
 An Octamethyldibenzotetraaza[14]annulene
;
_journal_issue 9
_journal_name_full 'Acta Crystallographica Section C'
_journal_page_first 1855
_journal_page_last 1857
_journal_paper_doi 10.1107/S0108270194014708
_journal_volume 51
_journal_year 1995
_chemical_formula_sum 'C26 H32 N4'
_chemical_formula_weight 400.57
_chemical_name_systematic
; 7,16-dihydro-2,3,6,8,11,12,15,17-octamethyldibenzo[b,i][1,4,8,11]-
  tetraazacyclotetradecine
;
_space_group_crystal_system monoclinic
_space_group_IT_number 15
_space_group_name_Hall '-C 2yc'
_space_group_name_H-M_alt 'C 1 2/c 1'
_atom_type_scat_source IntTabIV
_cell_angle_alpha 90.00(3)
_cell_angle_beta 96.21(2)
_cell_angle_gamma 90.00(4)
_cell_formula_units_Z 8
_cell_length_a 20.569(8)
_cell_length_b 11.300(6)
_cell_length_c 19.179(7)
_cell_measurement_reflns_used 25
_cell_measurement_temperature 100
_cell_measurement_theta_max 22
_cell_measurement_theta_min 15
_cell_volume 4432(3)
_computing_cell_refinement 'CAD-4 Operations Manual (Enraf-Nonius, 1977)'
_computing_data_collection 'CAD-4 Operations Manual (Enraf-Nonius, 1977)'
_computing_data_reduction 'CAD-4 Operations Manual (Enraf-Nonius, 1977)'
_computing_molecular_graphics 'ORTEPII (Johnson, 1976)'
_computing_publication_material 'MolEN (Fair, 1990)'
_computing_structure_refinement 'MolEN LSFM (Fair, 1990)'
_computing_structure_solution 'MULTAN80 (Main et al., 1980)'
_diffrn_measurement_device Enraf_Nonius_CAD4
_diffrn_measurement_method \q/2\q
_diffrn_radiation_type MoK\a
_diffrn_radiation_wavelength 0.71073
_diffrn_reflns_limit_h_max 22
_diffrn_reflns_limit_h_min -22
_diffrn_reflns_limit_k_max 12
_diffrn_reflns_limit_k_min 0
_diffrn_reflns_limit_l_max 18
_diffrn_reflns_limit_l_min 0
_diffrn_reflns_number 2308
_diffrn_reflns_theta_max 23
_diffrn_standards_decay_% -3.5
_diffrn_standards_interval_time 120
_diffrn_standards_number 3
_exptl_absorpt_coefficient_mu 0.067
_exptl_absorpt_correction_T_max 0.9906
_exptl_absorpt_correction_T_min 0.8903
_exptl_absorpt_correction_type empirical
_exptl_crystal_colour orange
_exptl_crystal_density_diffrn 1.20
_exptl_crystal_density_meas 1.20(2)
_exptl_crystal_density_method
;
flotation in aqueous zinc chloride solution
;
_exptl_crystal_description plate
_exptl_crystal_F_000 1728
_exptl_crystal_size_max 0.75
_exptl_crystal_size_mid 0.45
_exptl_crystal_size_min 0.05
_refine_diff_density_max 0.1664
_refine_diff_density_min -0.1972
_refine_ls_extinction_coef 0.55E-6(6)
_refine_ls_extinction_method 'isotropic (Zachariasen, 1963)'
_refine_ls_goodness_of_fit_obs 1.911
_refine_ls_hydrogen_treatment 'H atoms refined isotropically'
_refine_ls_number_parameters 408
_refine_ls_number_reflns 1436
_refine_ls_R_factor_obs 0.037
_refine_ls_shift/esd_max 0.044
_refine_ls_structure_factor_coef F
_refine_ls_weighting_details 'w = 4F~o~^2^/[\s^2^(F~o~^2^) + 0.0016F~o~^4^]'
_refine_ls_weighting_scheme calc
_refine_ls_wR_factor_obs 0.044
_reflns_number_observed 1436
_reflns_number_total 2164
_reflns_observed_criterion >3.0\s(I)
_cod_data_source_file cr1112.cif
_cod_data_source_block 1
_cod_depositor_comments
;
 Updating space group information and adding the symmetry operation list.

 Antanas Vaitkus,
 2018-06-14

 Changing the _atom_site_occupancy data item value from '?' to '1'
 for all fully occupied atom sites.

 Antanas Vaitkus,
 2017-01-27

The following automatic conversions were performed:

'_refine_ls_weighting_scheme' value '4F~o~^2^/[\s^2^(F~o~^2^) +
0.0016F~o~^4^]' was changed to 'calc'. New tag
'_refine_ls_weighting_details' was created. The value of the new tag
was set to 'w = 4F~o~^2^/[\s^2^(F~o~^2^) + 0.0016F~o~^4^]'.

Automatic conversion script
Id: cif_fix_values 3143 2015-03-26 13:38:13Z robertas 
;
_cod_original_cell_volume 4431(6)
_cod_original_sg_symbol_H-M 'C 2/c'
_cod_database_code 2003878

loop_
_space_group_symop_id
_space_group_symop_operation_xyz
1 x,y,z
2 -x,y,-z+1/2
3 -x,-y,-z
4 x,-y,z+1/2
5 x+1/2,y+1/2,z
6 -x+1/2,y+1/2,-z+1/2
7 -x+1/2,-y+1/2,-z
8 x+1/2,-y+1/2,z+1/2

loop_
_atom_site_aniso_label
_atom_site_aniso_U_11
_atom_site_aniso_U_22
_atom_site_aniso_U_33
_atom_site_aniso_U_12
_atom_site_aniso_U_13
_atom_site_aniso_U_23
N1 0.0230(10) 0.0390(10) 0.0240(10) -0.0020(10) -0.0010(10) 0.0050(10)
N4 0.0270(10) 0.0350(10) 0.0240(10) 0.0000(10) 0.0000(10) 0.0050(10)
N8 0.0240(10) 0.0300(10) 0.0270(10) 0.0000(10) -0.0050(10) 0.0040(10)
N11 0.0240(10) 0.0310(10) 0.0230(10) -0.0010(10) -0.0020(10) 0.0040(10)
C2 0.0220(10) 0.033(2) 0.0200(10) 0.0030(10) 0.0010(10) 0.0050(10)
C3 0.021(2) 0.039(2) 0.0160(10) 0.0050(10) 0.0010(10) 0.0040(10)
C5 0.029(2) 0.026(2) 0.029(2) 0.0010(10) 0.0070(10) 0.0020(10)
C6 0.0210(10) 0.030(2) 0.027(2) -0.0030(10) -0.0050(10) 0.0020(10)
C7 0.0200(10) 0.035(2) 0.025(2) 0.0010(10) -0.0050(10) -0.0040(10)
C9 0.022(2) 0.025(2) 0.023(2) 0.0020(10) 0.0010(10) 0.0020(10)
C10 0.022(2) 0.027(2) 0.0220(10) 0.0030(10) 0.0010(10) 0.0040(10)
C12 0.023(2) 0.029(2) 0.032(2) -0.0050(10) 0.0050(10) -0.0020(10)
C13 0.030(2) 0.032(2) 0.023(2) -0.0040(10) 0.0010(10) -0.0020(10)
C14 0.0170(10) 0.052(2) 0.023(2) -0.006(2) -0.0010(10) -0.002(2)
C15 0.023(2) 0.040(2) 0.023(2) -0.0010(10) -0.0020(10) 0.0060(10)
C16 0.0200(10) 0.048(2) 0.025(2) 0.008(2) -0.0010(10) 0.009(2)
C17 0.027(2) 0.039(2) 0.028(2) 0.0090(10) 0.0030(10) 0.0040(10)
C18 0.026(2) 0.034(2) 0.028(2) 0.0050(10) 0.0000(10) 0.0010(10)
C19 0.027(2) 0.031(2) 0.027(2) -0.0010(10) 0.0010(10) -0.0020(10)
C20 0.026(2) 0.040(2) 0.023(2) 0.0060(10) 0.0050(10) 0.0020(10)
C21 0.031(2) 0.030(2) 0.029(2) 0.0050(10) 0.0080(10) 0.0010(10)
C22 0.028(2) 0.033(2) 0.032(2) -0.0050(10) 0.0030(10) -0.0040(10)
C23 0.036(2) 0.054(2) 0.046(2) 0.006(2) -0.009(2) 0.013(2)
C24 0.046(2) 0.049(2) 0.052(2) 0.018(2) -0.005(2) 0.003(2)
C25 0.030(2) 0.043(2) 0.047(2) 0.003(2) 0.005(2) 0.015(2)
C26 0.023(2) 0.053(2) 0.041(2) -0.002(2) -0.005(2) 0.016(2)
C27 0.042(2) 0.059(2) 0.033(2) 0.002(2) 0.000(2) 0.005(2)
C28 0.063(2) 0.039(2) 0.031(2) -0.004(2) 0.010(2) 0.008(2)
C29 0.050(2) 0.033(2) 0.031(2) -0.001(2) 0.008(2) 0.000(2)
C30 0.038(2) 0.052(2) 0.028(2) -0.003(2) 0.0020(10) -0.004(2)

loop_
_atom_site_label
_atom_site_occupancy
_atom_site_fract_x
_atom_site_fract_y
_atom_site_fract_z
_atom_site_U_iso_or_equiv
_atom_site_thermal_displace_type
_atom_site_calc_flag
N1 1 0.0649(1) 0.0685(2) 0.7017(1) 0.029(1) Uani d
N4 1 0.1360(1) 0.2513(2) 0.7614(1) 0.029(1) Uani d
N8 1 0.1835(1) 0.1070(2) 0.8686(1) 0.028(1) Uani d
N11 1 0.1126(1) -0.0745(2) 0.8072(1) 0.026(1) Uani d
C2 1 0.0460(1) 0.1832(2) 0.6811(1) 0.025(2) Uani d
C3 1 0.0831(1) 0.2788(3) 0.7114(1) 0.025(2) Uani d
C5 1 0.1927(1) 0.3086(2) 0.7732(1) 0.027(2) Uani d
C6 1 0.2396(1) 0.2717(2) 0.8271(1) 0.027(2) Uani d
C7 1 0.2367(1) 0.1755(3) 0.8712(1) 0.027(2) Uani d
C9 1 0.1744(1) 0.0071(2) 0.9100(1) 0.023(2) Uani d
C10 1 0.1375(1) -0.0864(2) 0.8781(1) 0.024(2) Uani d
C12 1 0.1064(1) -0.1601(3) 0.7592(1) 0.028(2) Uani d
C13 1 0.0816(1) -0.1366(3) 0.6906(1) 0.028(2) Uani d
C14 1 0.0614(1) -0.0278(3) 0.6617(1) 0.030(2) Uani d
C15 1 -0.0095(1) 0.2080(3) 0.6353(1) 0.029(2) Uani d
C16 1 -0.0275(1) 0.3216(3) 0.6157(1) 0.031(2) Uani d
C17 1 0.0099(1) 0.4159(3) 0.6453(1) 0.031(2) Uani d
C18 1 0.0634(1) 0.3919(3) 0.6939(1) 0.029(2) Uani d
C19 1 0.1953(1) -0.0006(3) 0.9807(1) 0.028(2) Uani d
C20 1 0.1859(1) -0.1003(3) 1.0204(1) 0.029(2) Uani d
C21 1 0.1494(1) -0.1936(3) 0.9889(1) 0.030(2) Uani d
C22 1 0.1248(1) -0.1825(3) 0.9192(1) 0.031(2) Uani d
C23 1 -0.0875(2) 0.3414(3) 0.5651(2) 0.046(2) Uani d
C24 1 -0.0069(2) 0.5403(3) 0.6250(2) 0.050(2) Uani d
C25 1 0.2107(1) 0.4086(3) 0.7282(2) 0.040(2) Uani d
C26 1 0.2974(1) 0.1474(3) 0.9197(2) 0.040(2) Uani d
C27 1 0.2139(2) -0.1061(3) 1.0961(2) 0.045(2) Uani d
C28 1 0.1378(2) -0.3041(3) 1.0291(2) 0.044(2) Uani d
C29 1 0.1300(2) -0.2835(3) 0.7747(2) 0.037(2) Uani d
C30 1 0.0408(2) -0.0235(3) 0.5844(2) 0.040(2) Uani d
H1 0.5 0.076(2) 0.060(3) 0.742(2) 0.003(10) Uiso d
H4 0.5 0.132(2) 0.201(3) 0.785(2) 0.006(9) Uiso d
H6 1 0.280(1) 0.324(2) 0.832(1) 0.039(8) Uiso d
H8 0.5 0.158(2) 0.122(3) 0.836(2) 0.005(9) Uiso d
H11 0.5 0.108(3) 0.001(5) 0.788(3) 0.003(13) Uiso d
H13 1 0.079(1) -0.205(2) 0.659(1) 0.027(8) Uiso d
H15 1 -0.038(1) 0.139(2) 0.618(1) 0.028(8) Uiso d
H18 1 0.088(1) 0.462(2) 0.718(1) 0.019(6) Uiso d
H19 1 0.218(1) 0.071(2) 1.002(1) 0.025(8) Uiso d
H22 1 0.100(1) -0.245(2) 0.898(1) 0.022(6) Uiso d
H23C 1 -0.119(2) 0.386(3) 0.589(2) 0.068(10) Uiso d
H23B 1 -0.078(1) 0.396(2) 0.524(1) 0.053(9) Uiso d
H23A 1 -0.103(1) 0.263(2) 0.547(1) 0.049(9) Uiso d
H24A 1 0.001(1) 0.559(3) 0.575(2) 0.056(9) Uiso d
H24C 1 -0.055(2) 0.557(3) 0.629(2) 0.090(12) Uiso d
H24B 1 0.017(2) 0.597(3) 0.658(2) 0.068(10) Uiso d
H25B 1 0.189(1) 0.399(2) 0.678(1) 0.046(9) Uiso d
H25C 1 0.255(2) 0.406(3) 0.725(2) 0.081(11) Uiso d
H25A 1 0.198(2) 0.486(3) 0.748(2) 0.065(10) Uiso d
H26B 1 0.335(1) 0.188(3) 0.901(1) 0.058(10) Uiso d
H26C 1 0.304(1) 0.058(3) 0.930(1) 0.056(9) Uiso d
H26A 1 0.296(2) 0.183(3) 0.971(2) 0.068(10) Uiso d
H27C 1 0.246(2) -0.179(3) 1.106(2) 0.073(10) Uiso d
H27B 1 0.241(2) -0.033(3) 1.112(1) 0.058(9) Uiso d
H27A 1 0.179(2) -0.111(3) 1.125(2) 0.066(10) Uiso d
H28B 1 0.181(2) -0.345(3) 1.048(1) 0.066(10) Uiso d
H28C 1 0.111(2) -0.366(3) 1.000(2) 0.072(10) Uiso d
H28A 1 0.118(2) -0.292(3) 1.072(1) 0.060(9) Uiso d
H29C 1 0.144(1) -0.313(3) 0.732(2) 0.066(9) Uiso d
H29B 1 0.166(1) -0.285(2) 0.811(1) 0.044(9) Uiso d
H29A 1 0.098(1) -0.336(2) 0.793(1) 0.044(9) Uiso d
H30B 1 -0.010(2) -0.038(3) 0.574(2) 0.076(10) Uiso d
H30A 1 0.056(1) 0.050(2) 0.565(1) 0.052(9) Uiso d
H30C 1 0.065(1) -0.084(2) 0.561(1) 0.046(9) Uiso d

loop_
_geom_angle_atom_site_label_1
_geom_angle_atom_site_label_2
_geom_angle_atom_site_label_3
_geom_angle
_geom_angle_publ_flag
C2 N1 C14 126.8(3) yes
C2 N1 H1 116(3) no
C14 N1 H1 118(3) no
C3 N4 C5 127.6(3) yes
C3 N4 H4 118(3) no
C5 N4 H4 115(3) no
C7 N8 C9 127.1(3) yes
C7 N8 H8 112(2) no
C9 N8 H8 120(2) no
C10 N11 C12 126.5(2) yes
C10 N11 H11 119(3) no
C12 N11 H11 114(3) no
N1 C2 C3 118.2(2) yes
N1 C2 C15 123.3(2) yes
C3 C2 C15 118.4(2) yes
N4 C3 C2 117.1(2) yes
N4 C3 C18 124.0(2) yes
C2 C3 C18 118.7(2) yes
N4 C5 C6 120.2(2) yes
N4 C5 C25 122.4(3) yes
C6 C5 C25 117.4(2) yes
C5 C6 C7 128.0(2) yes
C5 C6 H6 113.0(10) no
C7 C6 H6 119.0(10) no
N8 C7 C6 121.4(2) yes
N8 C7 C26 121.4(3) yes
C6 C7 C26 117.2(2) yes
N8 C9 C10 117.3(2) yes
N8 C9 C19 124.0(2) yes
C10 C9 C19 118.6(2) yes
N11 C10 C9 118.2(2) yes
N11 C10 C22 123.7(2) yes
C9 C10 C22 118.1(2) yes
N11 C12 C13 121.0(2) yes
N11 C12 C29 122.5(2) yes
C13 C12 C29 116.4(2) yes
C12 C13 C14 127.6(3) yes
C12 C13 H13 116.0(10) no
C14 C13 H13 117.0(10) no
N1 C14 C13 119.8(2) yes
N1 C14 C30 122.5(3) yes
C13 C14 C30 117.5(3) yes
C2 C15 C16 122.5(3) yes
C2 C15 H15 117.0(10) no
C16 C15 H15 120.0(10) no
C15 C16 C17 118.6(2) yes
C15 C16 C23 119.5(3) yes
C17 C16 C23 121.8(3) yes
C16 C17 C18 119.0(2) yes
C16 C17 C24 120.7(2) yes
C18 C17 C24 120.3(3) yes
C3 C18 C17 122.5(2) yes
C3 C18 H18 119.0(10) no
C17 C18 H18 119.0(10) no
C9 C19 C20 123.0(2) yes
C9 C19 H19 116.0(10) no
C20 C19 H19 121.0(10) no
C19 C20 C21 118.5(2) yes
C19 C20 C27 120.3(2) yes
C21 C20 C27 121.3(2) yes
C20 C21 C22 118.3(2) yes
C20 C21 C28 121.1(2) yes
C22 C21 C28 120.7(3) yes
C10 C22 C21 123.2(3) yes
C10 C22 H22 118.0(10) no
C21 C22 H22 119.0(10) no
C16 C23 H23C 109(2) no
C16 C23 H23B 112.0(10) no
C16 C23 H23A 109(2) no
H23C C23 H23B 103(2) no
H23C C23 H23A 115(2) no
H23B C23 H23A 110(2) no
C17 C24 H24A 113(2) no
C17 C24 H24C 110(2) no
C17 C24 H24B 111(2) no
H24A C24 H24C 107(2) no
H24A C24 H24B 111(2) no
H24C C24 H24B 105(2) no
C5 C25 H25B 111.0(10) no
C5 C25 H25C 109(2) no
C5 C25 H25A 110(2) no
H25B C25 H25C 105(2) no
H25B C25 H25A 110(2) no
H25C C25 H25A 111(3) no
C7 C26 H26B 108(2) no
C7 C26 H26C 114.0(10) no
C7 C26 H26A 112.0(10) no
H26B C26 H26C 115(2) no
H26B C26 H26A 105(2) no
H26C C26 H26A 103(2) no
C20 C27 H27C 112(2) no
C20 C27 H27B 113.0(10) no
C20 C27 H27A 110(2) no
H27C C27 H27B 107(2) no
H27C C27 H27A 109(2) no
H27B C27 H27A 106(2) no
C21 C28 H28B 113(2) no
C21 C28 H28C 113(2) no
C21 C28 H28A 116(2) no
H28B C28 H28C 107(2) no
H28B C28 H28A 101(2) no
H28C C28 H28A 108(2) no
C12 C29 H29C 106(2) no
C12 C29 H29B 111.0(10) no
C12 C29 H29A 114(2) no
H29C C29 H29B 110(2) no
H29C C29 H29A 111(2) no
H29B C29 H29A 104(2) no
C14 C30 H30B 110(2) no
C14 C30 H30A 110(2) no
C14 C30 H30C 110.0(10) no
H30B C30 H30A 114(2) no
H30B C30 H30C 110(2) no
H30A C30 H30C 102(2) no

loop_
_geom_bond_atom_site_label_1
_geom_bond_atom_site_label_2
_geom_bond_distance
_geom_bond_publ_flag
N1 C2 1.399(3) yes
N1 C14 1.330(3) yes
N1 H1 0.78(5) no
N4 C3 1.405(3) yes
N4 C5 1.331(3) yes
N4 H4 0.74(4) no
N8 C7 1.338(3) yes
N8 C9 1.406(3) yes
N8 H8 0.80(4) no
N11 C10 1.408(3) yes
N11 C12 1.332(3) yes
N11 H11 0.93(7) no
C2 C3 1.410(3) yes
C2 C15 1.392(3) yes
C3 C18 1.371(3) yes
C5 C6 1.398(3) yes
C5 C25 1.492(4) yes
C6 C7 1.382(3) yes
C6 H6 1.02(2) no
C7 C26 1.506(3) yes
C9 C10 1.401(3) yes
C9 C19 1.380(3) yes
C10 C22 1.383(3) yes
C12 C13 1.386(3) yes
C12 C29 1.496(4) yes
C13 C14 1.393(3) yes
C13 H13 0.98(2) no
C14 C30 1.497(4) yes
C15 C16 1.377(3) yes
C15 H15 1.01(2) no
C16 C17 1.398(3) yes
C16 C23 1.501(4) yes
C17 C18 1.389(4) yes
C17 C24 1.490(4) yes
C18 H18 1.03(2) no
C19 C20 1.385(3) yes
C19 H19 1.00(2) no
C20 C21 1.394(3) yes
C20 C27 1.502(4) yes
C21 C22 1.385(3) yes
C21 C28 1.500(4) yes
C22 H22 0.95(2) no
C23 H23C 0.98(3) no
C23 H23B 1.03(3) no
C23 H23A 0.99(3) no
C24 H24A 1.01(3) no
C24 H24C 1.02(4) no
C24 H24B 0.99(3) no
C25 H25B 1.03(3) no
C25 H25C 0.92(4) no
C25 H25A 1.00(3) no
C26 H26B 0.99(3) no
C26 H26C 1.03(3) no
C26 H26A 1.06(4) no
C27 H27C 1.06(3) no
C27 H27B 1.02(4) no
C27 H27A 0.95(3) no
C28 H28B 1.04(4) no
C28 H28C 1.02(4) no
C28 H28A 0.97(4) no
C29 H29C 0.96(3) no
C29 H29B 0.97(3) no
C29 H29A 0.98(3) no
C30 H30B 1.05(3) no
C30 H30A 0.98(3) no
C30 H30C 0.98(3) no

loop_
_geom_torsion_atom_site_label_1
_geom_torsion_atom_site_label_2
_geom_torsion_atom_site_label_3
_geom_torsion_atom_site_label_4
_geom_torsion
_geom_torsion_publ_flag
C14 N1 C2 C3 -144.6(3) no
N1 C2 C3 N4 -1.0(4) no
C5 N4 C3 C2 146.6(3) no
C3 N4 C5 C6 177.7(3) no
N4 C5 C6 C7 2.8(5) no
C5 C6 C7 N8 -3.6(5) no
C9 N8 C7 C6 179.8(3) no
C7 N8 C9 C10 -144.7(3) no
N8 C9 C10 N11 0.4(4) no
C12 N11 C10 C9 144.3(3) no
C10 N11 C12 C13 -179.5(3) no
N11 C12 C13 C14 1.1(5) no
C12 C13 C14 N1 -0.2(5) no
C2 N1 C14 C13 -179.2(3) no
